data_4031294
loop_
_publ_author_name
'Lee, Mijoon'
'Rucil, Tomas'
'Hesek, Dusan'
'Oliver, Allen G.'
'Fisher, Jed F.'
'Mobashery, Shahriar'

_publ_section_title
;
 Regioselective Control of the SNAr Amination of
 5-Substituted-2,4-Dichloropyrimidines Using Tertiary Amine Nucleophiles.
;
_journal_issue 15
_journal_name_full 'The Journal of organic chemistry'
_journal_page_first 7757
_journal_page_last 7763
_journal_paper_doi 10.1021/acs.joc.5b01044
_journal_volume 80
_journal_year 2015
_chemical_formula_moiety 'C13 H13 Cl N4 O2'
_chemical_formula_sum 'C13 H13 Cl N4 O2'
_chemical_formula_weight 292.72
_chemical_name_common
;
4-Chloro-N-benzyl-N-ethyl-5-nitro-2-pyrimidinamine
;
_space_group_crystal_system monoclinic
_space_group_IT_number 14
_space_group_name_Hall '-P 2ybc'
_space_group_name_H-M_alt 'P 1 21/c 1'
_symmetry_space_group_name_Hall '-P 2ybc'
_symmetry_space_group_name_H-M 'P 1 21/c 1'
_atom_sites_solution_hydrogens geom
_atom_sites_solution_primary vecmap
_atom_sites_solution_secondary difmap
_audit_creation_method SHELXL-2014/7
_cell_angle_alpha 90
_cell_angle_beta 97.0850(10)
_cell_angle_gamma 90
_cell_formula_units_Z 4
_cell_length_a 15.4117(5)
_cell_length_b 4.5895(2)
_cell_length_c 18.8836(6)
_cell_measurement_reflns_used 9058
_cell_measurement_temperature 120(2)
_cell_measurement_theta_max 27.14
_cell_measurement_theta_min 2.69
_cell_volume 1325.48(8)
_computing_cell_refinement 'Bruker SAINT v8.34A'
_computing_data_collection 'Bruker APEX-II v2014-5.0'
_computing_data_reduction 'Bruker SAINT v8.34A'
_computing_structure_refinement 'SHELXL-2014/7 (Sheldrick, 2014)'
_computing_structure_solution 'SHELXT-2014/2 (Sheldrick, 2014)'
_diffrn_ambient_temperature 120(2)
_diffrn_detector_area_resol_mean 8.33
_diffrn_measured_fraction_theta_full 1.000
_diffrn_measured_fraction_theta_max 1.000
_diffrn_measurement_device_type 'Bruker APEX-II'
_diffrn_measurement_method 'combination of \w and \f-scans '
_diffrn_radiation_type MoK\a
_diffrn_radiation_wavelength 0.71073
_diffrn_reflns_av_R_equivalents 0.0248
_diffrn_reflns_av_unetI/netI 0.0089
_diffrn_reflns_laue_measured_fraction_full 1.000
_diffrn_reflns_laue_measured_fraction_max 1.000
_diffrn_reflns_limit_h_max 19
_diffrn_reflns_limit_h_min -19
_diffrn_reflns_limit_k_max 5
_diffrn_reflns_limit_k_min -5
_diffrn_reflns_limit_l_max 24
_diffrn_reflns_limit_l_min -24
_diffrn_reflns_number 41379
_diffrn_reflns_point_group_measured_fraction_full 1.000
_diffrn_reflns_point_group_measured_fraction_max 1.000
_diffrn_reflns_theta_full 25.242
_diffrn_reflns_theta_max 27.148
_diffrn_reflns_theta_min 1.331
_diffrn_source 'fine-focus sealed tube'
_exptl_absorpt_coefficient_mu 0.295
_exptl_absorpt_correction_T_max 0.7455
_exptl_absorpt_correction_T_min 0.6768
_exptl_absorpt_correction_type multi-scan
_exptl_absorpt_process_details 'SADABS (Sheldrick, 2008)'
_exptl_crystal_colour colorless
_exptl_crystal_density_diffrn 1.467
_exptl_crystal_description blade
_exptl_crystal_F_000 608
_exptl_crystal_size_max 0.22
_exptl_crystal_size_mid 0.10
_exptl_crystal_size_min 0.08
_refine_diff_density_max 0.550
_refine_diff_density_min -0.346
_refine_diff_density_rms 0.050
_refine_ls_extinction_method none
_refine_ls_goodness_of_fit_ref 1.254
_refine_ls_hydrogen_treatment constr
_refine_ls_matrix_type full
_refine_ls_number_parameters 228
_refine_ls_number_reflns 2924
_refine_ls_number_restraints 12
_refine_ls_restrained_S_all 1.253
_refine_ls_R_factor_all 0.0477
_refine_ls_R_factor_gt 0.0467
_refine_ls_shift/su_max 0.001
_refine_ls_shift/su_mean 0.000
_refine_ls_structure_factor_coef Fsqd
_refine_ls_weighting_details 'w=1/[\s^2^(Fo^2^)+(0.0261P)^2^+1.4913P] where P=(Fo^2^+2Fc^2^)/3'
_refine_ls_weighting_scheme calc
_refine_ls_wR_factor_gt 0.1109
_refine_ls_wR_factor_ref 0.1114
_reflns_Friedel_coverage 0.000
_reflns_number_gt 2831
_reflns_number_total 2924
_reflns_threshold_expression 'I > 2\s(I)'
_cod_data_source_file jo5b01044_si_002.cif
_cod_data_source_block 3l
_cod_depositor_comments 'Adding full bibliography for 4031286--4031299.cif.'
_cod_database_code 4031294
_shelx_shelxl_version_number 2014/7
_shelx_space_group_comment
;
The symmetry employed for this shelxl refinement is uniquely defined
by the following loop, which should always be used as a source of
symmetry information in preference to the above space-group names.
They are only intended as comments.
;
_diffrn_source_monochromator 'Bruker TRIUMPH curved-graphite'

loop_
_space_group_symop_operation_xyz
'x, y, z'
'-x, y+1/2, -z+1/2'
'-x, -y, -z'
'x, -y-1/2, z-1/2'

loop_
_atom_site_label
_atom_site_type_symbol
_atom_site_fract_x
_atom_site_fract_y
_atom_site_fract_z
_atom_site_U_iso_or_equiv
_atom_site_adp_type
_atom_site_occupancy
_atom_site_site_symmetry_order
_atom_site_calc_flag
_atom_site_refinement_flags_posn
_atom_site_refinement_flags_adp
_atom_site_refinement_flags_occupancy
_atom_site_disorder_assembly
_atom_site_disorder_group
Cl1 Cl 0.32874(4) 0.11812(14) 0.36743(3) 0.03250(19) Uani 0.8488(18) 1 d . . P A 1
O1 O 0.18988(18) 0.0473(6) 0.25408(12) 0.0587(7) Uani 0.8488(18) 1 d . . P A 1
O2 O 0.08680(19) 0.3638(6) 0.23032(11) 0.0654(8) Uani 0.8488(18) 1 d . . P A 1
N5 N 0.14837(17) 0.2623(6) 0.26996(12) 0.0362(5) Uani 0.8488(18) 1 d . . P A 1
N1 N 0.1218(2) 0.7278(7) 0.42408(15) 0.0233(6) Uani 0.8488(18) 1 d D . P A 1
C2 C 0.1930(3) 0.6384(9) 0.46980(17) 0.0165(7) Uani 0.8488(18) 1 d D . P A 1
N3 N 0.25572(18) 0.4535(5) 0.45143(13) 0.0189(5) Uani 0.8488(18) 1 d D . P A 1
C4 C 0.2437(2) 0.3356(6) 0.38777(15) 0.0212(5) Uani 0.8488(18) 1 d D . P A 1
C5 C 0.1691(2) 0.3964(6) 0.33896(12) 0.0246(5) Uani 0.8488(18) 1 d D . P A 1
C6 C 0.1119(2) 0.6030(6) 0.36085(13) 0.0249(5) Uani 0.8488(18) 1 d D . P A 1
H6A H 0.0627 0.6572 0.3282 0.030 Uiso 0.8488(18) 1 calc R U P A 1
Cl1A Cl 0.0571(2) 0.6625(9) 0.29946(18) 0.0361(11) Uani 0.1512(18) 1 d . . P A 2
O1A O 0.2573(8) -0.011(3) 0.2832(7) 0.049(3) Uiso 0.1512(18) 1 d . . P A 2
O2A O 0.1604(10) 0.259(4) 0.2303(9) 0.057(4) Uiso 0.1512(18) 1 d . . P A 2
N5A N 0.2076(10) 0.184(3) 0.2815(8) 0.037(3) Uiso 0.1512(18) 1 d . . P A 2
N1A N 0.2806(9) 0.440(4) 0.4649(7) 0.020(4) Uiso 0.1512(18) 1 d D . P A 2
C2A C 0.2124(13) 0.620(6) 0.4718(12) 0.024(8) Uiso 0.1512(18) 1 d D . P A 2
N3A N 0.1441(9) 0.694(4) 0.4238(9) 0.015(4) Uiso 0.1512(18) 1 d D . P A 2
C4A C 0.1424(9) 0.564(3) 0.3596(7) 0.015(4) Uiso 0.1512(18) 1 d D . P A 2
C5A C 0.2045(9) 0.360(3) 0.3484(8) 0.014(3) Uiso 0.1512(18) 1 d D . P A 2
C6A C 0.2739(12) 0.313(4) 0.4014(9) 0.033(6) Uiso 0.1512(18) 1 d D . P A 2
H6B H 0.3190 0.1838 0.3916 0.040 Uiso 0.1512(18) 1 calc R U P A 2
N2 N 0.20282(9) 0.7433(3) 0.53630(8) 0.0183(3) Uani 1 1 d . . . . .
C7 C 0.27014(11) 0.6435(4) 0.59315(9) 0.0191(4) Uani 1 1 d . . . . .
H7A H 0.2971 0.4625 0.5775 0.023 Uiso 1 1 calc R U . . .
H7B H 0.2422 0.5974 0.6363 0.023 Uiso 1 1 calc R U . . .
C8 C 0.34059(11) 0.8688(4) 0.61176(9) 0.0184(4) Uani 1 1 d . . . . .
C9 C 0.35813(12) 0.9800(4) 0.68073(10) 0.0224(4) Uani 1 1 d . . . . .
H9 H 0.3247 0.9158 0.7168 0.027 Uiso 1 1 calc R U . . .
C10 C 0.42429(13) 1.1845(4) 0.69705(10) 0.0260(4) Uani 1 1 d . . . . .
H10 H 0.4358 1.2595 0.7442 0.031 Uiso 1 1 calc R U . . .
C11 C 0.47350(12) 1.2790(5) 0.64466(11) 0.0260(4) Uani 1 1 d . . . . .
H11 H 0.5189 1.4177 0.6559 0.031 Uiso 1 1 calc R U . . .
C12 C 0.45607(12) 1.1701(4) 0.57570(11) 0.0251(4) Uani 1 1 d . . . . .
H12 H 0.4892 1.2358 0.5396 0.030 Uiso 1 1 calc R U . . .
C13 C 0.39041(12) 0.9658(4) 0.55944(10) 0.0212(4) Uani 1 1 d . . . . .
H13 H 0.3792 0.8910 0.5123 0.025 Uiso 1 1 calc R U . . .
C14 C 0.13688(12) 0.9445(4) 0.55816(10) 0.0216(4) Uani 1 1 d . . . . .
H14A H 0.1151 1.0713 0.5174 0.026 Uiso 1 1 calc R U . . .
H14B H 0.1642 1.0705 0.5972 0.026 Uiso 1 1 calc R U . . .
C15 C 0.06026(12) 0.7810(5) 0.58331(11) 0.0287(4) Uani 1 1 d . . . . .
H15A H 0.0168 0.9211 0.5962 0.043 Uiso 1 1 calc R U . . .
H15B H 0.0812 0.6622 0.6251 0.043 Uiso 1 1 calc R U . . .
H15C H 0.0334 0.6545 0.5449 0.043 Uiso 1 1 calc R U . . .

loop_
_atom_site_aniso_label
_atom_site_aniso_U_11
_atom_site_aniso_U_22
_atom_site_aniso_U_33
_atom_site_aniso_U_23
_atom_site_aniso_U_13
_atom_site_aniso_U_12
Cl1 0.0437(4) 0.0328(3) 0.0236(3) -0.0009(2) 0.0141(2) 0.0107(3)
O1 0.0707(16) 0.0699(18) 0.0353(11) -0.0286(13) 0.0052(11) 0.0012(14)
O2 0.093(2) 0.0635(16) 0.0302(11) -0.0075(11) -0.0287(12) 0.0081(15)
N5 0.0527(15) 0.0388(13) 0.0174(10) 0.0005(9) 0.0051(10) -0.0138(12)
N1 0.0197(13) 0.0259(13) 0.0230(12) 0.0035(9) -0.0023(11) 0.0003(12)
C2 0.0157(15) 0.0150(14) 0.0191(15) 0.0027(8) 0.0037(11) -0.0024(12)
N3 0.0199(12) 0.0206(11) 0.0162(10) 0.0004(8) 0.0023(10) 0.0008(10)
C4 0.0270(15) 0.0193(12) 0.0188(12) 0.0015(9) 0.0085(12) -0.0011(10)
C5 0.0296(15) 0.0273(14) 0.0161(11) 0.0023(10) 0.0001(11) -0.0064(12)
C6 0.0232(14) 0.0287(14) 0.0213(12) 0.0040(9) -0.0031(10) -0.0057(12)
Cl1A 0.041(2) 0.042(2) 0.0235(17) 0.0008(14) -0.0027(13) 0.0019(16)
N2 0.0190(7) 0.0169(7) 0.0188(7) 0.0002(6) 0.0011(6) 0.0017(6)
C7 0.0208(8) 0.0181(9) 0.0182(8) 0.0027(7) 0.0019(6) 0.0023(7)
C8 0.0166(8) 0.0171(8) 0.0210(8) 0.0014(7) 0.0003(6) 0.0048(7)
C9 0.0258(9) 0.0226(9) 0.0184(8) 0.0026(7) 0.0012(7) 0.0044(7)
C10 0.0298(10) 0.0248(10) 0.0213(9) -0.0014(8) -0.0044(7) 0.0039(8)
C11 0.0190(8) 0.0236(10) 0.0342(10) -0.0013(8) -0.0018(7) 0.0011(7)
C12 0.0208(9) 0.0259(10) 0.0297(10) 0.0008(8) 0.0071(7) 0.0018(8)
C13 0.0199(8) 0.0227(9) 0.0213(8) -0.0020(7) 0.0034(7) 0.0042(7)
C14 0.0208(8) 0.0182(9) 0.0251(9) -0.0026(7) -0.0002(7) 0.0034(7)
C15 0.0201(9) 0.0318(11) 0.0342(11) -0.0046(9) 0.0037(8) 0.0011(8)

loop_
_atom_type_symbol
_atom_type_description
_atom_type_scat_dispersion_real
_atom_type_scat_dispersion_imag
_atom_type_scat_source
C C 0.0033 0.0016 'International Tables Vol C Tables 4.2.6.8 and 6.1.1.4'
H H 0.0000 0.0000 'International Tables Vol C Tables 4.2.6.8 and 6.1.1.4'
N N 0.0061 0.0033 'International Tables Vol C Tables 4.2.6.8 and 6.1.1.4'
O O 0.0106 0.0060 'International Tables Vol C Tables 4.2.6.8 and 6.1.1.4'
Cl Cl 0.1484 0.1585 'International Tables Vol C Tables 4.2.6.8 and 6.1.1.4'

loop_
_geom_angle_atom_site_label_1
_geom_angle_atom_site_label_2
_geom_angle_atom_site_label_3
_geom_angle
O2 N5 O1 122.8(3)
O2 N5 C5 117.3(3)
O1 N5 C5 119.9(3)
C6 N1 C2 115.8(3)
N2 C2 N3 117.5(3)
N2 C2 N1 118.2(3)
N3 C2 N1 124.3(3)
C4 N3 C2 117.8(3)
N3 C4 C5 121.9(2)
N3 C4 Cl1 114.7(3)
C5 C4 Cl1 123.3(2)
C6 C5 C4 115.9(2)
C6 C5 N5 118.8(3)
C4 C5 N5 125.3(3)
N1 C6 C5 124.0(3)
N1 C6 H6A 118.0
C5 C6 H6A 118.0
O1A N5A O2A 124.9(18)
O1A N5A C5A 118.2(14)
O2A N5A C5A 116.8(16)
C6A N1A C2A 112.4(14)
N3A C2A N1A 129.8(18)
N3A C2A N2 109.5(14)
N1A C2A N2 120.6(15)
C2A N3A C4A 115.0(14)
N3A C4A C5A 120.1(12)
N3A C4A Cl1A 114.5(11)
C5A C4A Cl1A 125.3(11)
C4A C5A C6A 119.0(13)
C4A C5A N5A 126.1(14)
C6A C5A N5A 114.8(12)
N1A C6A C5A 123.4(15)
N1A C6A H6B 118.3
C5A C6A H6B 118.3
C2 N2 C14 119.2(2)
C2A N2 C14 131.7(8)
C2 N2 C7 124.2(2)
C2A N2 C7 112.1(8)
C14 N2 C7 116.13(14)
N2 C7 C8 112.29(15)
N2 C7 H7A 109.1
C8 C7 H7A 109.1
N2 C7 H7B 109.1
C8 C7 H7B 109.1
H7A C7 H7B 107.9
C9 C8 C13 118.96(17)
C9 C8 C7 121.30(16)
C13 C8 C7 119.74(16)
C10 C9 C8 120.40(18)
C10 C9 H9 119.8
C8 C9 H9 119.8
C11 C10 C9 120.17(18)
C11 C10 H10 119.9
C9 C10 H10 119.9
C10 C11 C12 119.71(19)
C10 C11 H11 120.1
C12 C11 H11 120.1
C13 C12 C11 120.17(18)
C13 C12 H12 119.9
C11 C12 H12 119.9
C12 C13 C8 120.59(17)
C12 C13 H13 119.7
C8 C13 H13 119.7
N2 C14 C15 111.56(16)
N2 C14 H14A 109.3
C15 C14 H14A 109.3
N2 C14 H14B 109.3
C15 C14 H14B 109.3
H14A C14 H14B 108.0
C14 C15 H15A 109.5
C14 C15 H15B 109.5
H15A C15 H15B 109.5
C14 C15 H15C 109.5
H15A C15 H15C 109.5
H15B C15 H15C 109.5

loop_
_geom_bond_atom_site_label_1
_geom_bond_atom_site_label_2
_geom_bond_distance
Cl1 C4 1.727(3)
O1 N5 1.233(4)
O2 N5 1.226(3)
N5 C5 1.441(3)
N1 C6 1.316(4)
N1 C2 1.373(5)
C2 N2 1.336(3)
C2 N3 1.363(5)
N3 C4 1.310(3)
C4 C5 1.411(4)
C5 C6 1.391(4)
C6 H6A 0.9500
Cl1A C4A 1.689(15)
O1A N5A 1.18(2)
O2A N5A 1.19(2)
N5A C5A 1.51(2)
N1A C6A 1.326(16)
N1A C2A 1.354(17)
C2A N3A 1.345(16)
C2A N2 1.37(2)
N3A C4A 1.347(16)
C4A C5A 1.374(14)
C5A C6A 1.388(14)
C6A H6B 0.9500
N2 C14 1.470(2)
N2 C7 1.471(2)
C7 C8 1.509(3)
C7 H7A 0.9900
C7 H7B 0.9900
C8 C9 1.394(2)
C8 C13 1.397(3)
C9 C10 1.392(3)
C9 H9 0.9500
C10 C11 1.388(3)
C10 H10 0.9500
C11 C12 1.390(3)
C11 H11 0.9500
C12 C13 1.386(3)
C12 H12 0.9500
C13 H13 0.9500
C14 C15 1.524(3)
C14 H14A 0.9900
C14 H14B 0.9900
C15 H15A 0.9800
C15 H15B 0.9800
C15 H15C 0.9800

loop_
_geom_torsion_atom_site_label_1
_geom_torsion_atom_site_label_2
_geom_torsion_atom_site_label_3
_geom_torsion_atom_site_label_4
_geom_torsion
C6 N1 C2 N2 -175.5(3)
C6 N1 C2 N3 6.0(5)
N2 C2 N3 C4 175.8(3)
N1 C2 N3 C4 -5.6(5)
C2 N3 C4 C5 0.3(4)
C2 N3 C4 Cl1 177.1(2)
N3 C4 C5 C6 3.9(4)
Cl1 C4 C5 C6 -172.53(19)
N3 C4 C5 N5 -175.9(2)
Cl1 C4 C5 N5 7.7(4)
O2 N5 C5 C6 8.9(4)
O1 N5 C5 C6 -168.3(3)
O2 N5 C5 C4 -171.3(3)
O1 N5 C5 C4 11.5(4)
C2 N1 C6 C5 -1.1(4)
C4 C5 C6 N1 -3.5(4)
N5 C5 C6 N1 176.3(3)
C6A N1A C2A N3A -3(4)
C6A N1A C2A N2 172(2)
N1A C2A N3A C4A 2(4)
N2 C2A N3A C4A -174.5(18)
C2A N3A C4A C5A 4(3)
C2A N3A C4A Cl1A -179.2(19)
N3A C4A C5A C6A -7(2)
Cl1A C4A C5A C6A 176.4(14)
N3A C4A C5A N5A 175.8(15)
Cl1A C4A C5A N5A -1(2)
O1A N5A C5A C4A -169.4(15)
O2A N5A C5A C4A 12(2)
O1A N5A C5A C6A 13(2)
O2A N5A C5A C6A -165.1(17)
C2A N1A C6A C5A 0(3)
C4A C5A C6A N1A 5(3)
N5A C5A C6A N1A -177.3(17)
N3 C2 N2 C14 179.7(2)
N1 C2 N2 C14 1.0(4)
N3 C2 N2 C7 -8.3(4)
N1 C2 N2 C7 173.1(2)
N3A C2A N2 C14 -4(3)
N1A C2A N2 C14 179.3(15)
N3A C2A N2 C7 173.4(17)
N1A C2A N2 C7 -3(3)
C2 N2 C7 C8 108.9(3)
C2A N2 C7 C8 103.1(15)
C14 N2 C7 C8 -78.86(19)
N2 C7 C8 C9 121.15(18)
N2 C7 C8 C13 -59.8(2)
C13 C8 C9 C10 0.0(3)
C7 C8 C9 C10 179.03(17)
C8 C9 C10 C11 -0.1(3)
C9 C10 C11 C12 0.4(3)
C10 C11 C12 C13 -0.6(3)
C11 C12 C13 C8 0.5(3)
C9 C8 C13 C12 -0.2(3)
C7 C8 C13 C12 -179.26(17)
C2 N2 C14 C15 85.3(3)
C2A N2 C14 C15 90.2(18)
C7 N2 C14 C15 -87.35(19)
